data_2021109
loop_
_publ_author_name
'Ovchinnikov, Alexander'
'Bobev, Svilen'

_publ_section_title
;
 Undistorted linear Bi chains with hypervalent bonding in La~3~TiBi~5~
 from single-crystal X-ray diffraction
;
_journal_coeditor_code KU3221
_journal_issue 5
_journal_name_full 'Acta Crystallographica Section C'
_journal_page_first 618
_journal_page_last 622
_journal_paper_doi 10.1107/S205322961800565X
_journal_volume 74
_journal_year 2018
_chemical_formula_iupac 'La3 Ti Bi5'
_chemical_formula_sum 'Bi5 La3 Ti'
_chemical_formula_weight 1509.53
_chemical_name_systematic
;
Trilanthanum titanium pentabismuthide
;
_space_group_crystal_system hexagonal
_space_group_IT_number 193
_space_group_name_Hall '-P 6c 2'
_space_group_name_H-M_alt 'P 63/m c m'
_symmetry_space_group_name_Hall '-P 6c 2'
_symmetry_space_group_name_H-M 'P 63/m c m'
_audit_creation_method SHELXL-2014/7
_cell_angle_alpha 90
_cell_angle_beta 90
_cell_angle_gamma 120
_cell_formula_units_Z 2
_cell_length_a 9.6871(13)
_cell_length_b 9.6871
_cell_length_c 6.4528(8)
_cell_measurement_reflns_used 861
_cell_measurement_temperature 200(2)
_cell_measurement_theta_max 26.87
_cell_measurement_theta_min 4.86
_cell_volume 524.40(10)
_computing_cell_refinement
;
SAINT (Bruker, 2014)
;
_computing_data_collection
;
SMART (Bruker, 2014)
;
_computing_data_reduction
;
SAINT (Bruker, 2014)
;
_computing_molecular_graphics
;
DIAMOND (Brandenburg, 2014)
;
_computing_publication_material
;
publCIF (Westrip, 2010)
;
_computing_structure_refinement
;
SHELXL2014 (Sheldrick, 2015b)
;
_computing_structure_solution
;
SHELXT (Sheldrick, 2015a)
;
_diffrn_ambient_temperature 200(2)
_diffrn_measured_fraction_theta_full 1.000
_diffrn_measured_fraction_theta_max 1.000
_diffrn_measurement_device_type 'CCD area detector'
_diffrn_measurement_method 'phi and omega scans'
_diffrn_radiation_type MoK\a
_diffrn_radiation_wavelength 0.71073
_diffrn_reflns_av_R_equivalents 0.0741
_diffrn_reflns_limit_h_max 12
_diffrn_reflns_limit_h_min -10
_diffrn_reflns_limit_k_max 11
_diffrn_reflns_limit_k_min -12
_diffrn_reflns_limit_l_max 8
_diffrn_reflns_limit_l_min -8
_diffrn_reflns_number 4569
_diffrn_reflns_theta_full 25.242
_diffrn_reflns_theta_max 26.867
_diffrn_reflns_theta_min 2.428
_exptl_absorpt_coefficient_mu 96.132
_exptl_absorpt_correction_T_max 0.046
_exptl_absorpt_correction_T_min 0.008
_exptl_absorpt_correction_type multi-scan
_exptl_absorpt_process_details
;
(SADABS; Bruker, 2014)
;
_exptl_crystal_colour black
_exptl_crystal_density_diffrn 9.560
_exptl_crystal_description block
_exptl_crystal_F_000 1216
_exptl_crystal_size_max 0.120
_exptl_crystal_size_mid 0.070
_exptl_crystal_size_min 0.050
_refine_diff_density_max 1.271
_refine_diff_density_min -1.098
_refine_ls_extinction_coef 0.00126(9)
_refine_ls_extinction_expression Fc^*^=kFc[1+0.001xFc^2^\l^3^/sin(2\q)]^-1/4^
_refine_ls_extinction_method
;
SHELXL2014 (Sheldrick, 2015b)
;
_refine_ls_goodness_of_fit_ref 1.077
_refine_ls_hydrogen_treatment undef
_refine_ls_matrix_type full
_refine_ls_number_parameters 14
_refine_ls_number_reflns 233
_refine_ls_number_restraints 0
_refine_ls_restrained_S_all 1.077
_refine_ls_R_factor_all 0.0209
_refine_ls_R_factor_gt 0.0185
_refine_ls_shift/su_max 0.000
_refine_ls_shift/su_mean 0.000
_refine_ls_structure_factor_coef Fsqd
_refine_ls_weighting_details 'w=1/[\s^2^(Fo^2^)+(0.0129P)^2^+1.9223P] where P=(Fo^2^+2Fc^2^)/3'
_refine_ls_weighting_scheme calc
_refine_ls_wR_factor_gt 0.0359
_refine_ls_wR_factor_ref 0.0365
_reflns_number_gt 217
_reflns_number_total 233
_reflns_threshold_expression 'I > 2\s(I)'
_cod_data_source_file ku3221sup1.cif
_cod_data_source_block I
_cod_original_cell_volume 524.40(16)
_cod_database_code 2021109
_shelx_space_group_comment
;
The symmetry employed for this shelxl refinement is uniquely defined
by the following loop, which should always be used as a source of
symmetry information in preference to the above space-group names.
They are only intended as comments.
;
_shelx_estimated_absorpt_t_min 0.031
_shelx_estimated_absorpt_t_max 0.086

loop_
_space_group_symop_operation_xyz
'x, y, z'
'-x, -y, z+1/2'
'-y, x-y, z'
'-x+y, -x, z'
'x-y, x, z+1/2'
'y, -x+y, z+1/2'
'x-y, -y, -z+1/2'
'-x, -x+y, -z+1/2'
'y, x, -z+1/2'
'-y, -x, -z'
'x, x-y, -z'
'-x+y, y, -z'
'-x, -y, -z'
'x, y, -z-1/2'
'y, -x+y, -z'
'x-y, x, -z'
'-x+y, -x, -z-1/2'
'-y, x-y, -z-1/2'
'-x+y, y, z-1/2'
'x, x-y, z-1/2'
'-y, -x, z-1/2'
'y, x, z'
'-x, -x+y, z'
'x-y, -y, z'

loop_
_atom_site_type_symbol
_atom_site_label
_atom_site_fract_x
_atom_site_fract_y
_atom_site_fract_z
_atom_site_U_iso_or_equiv
_atom_site_adp_type
_atom_site_calc_flag
_atom_site_occupancy
La La1 0.61818(9) 0.0000 0.2500 0.0157(2) Uani d 1
Ti Ti1 0.0000 0.0000 0.0000 0.0169(10) Uani d 1
Bi Bi1 0.25353(6) 0.0000 0.2500 0.0152(2) Uani d 1
Bi Bi2 0.3333 0.6667 0.0000 0.0154(2) Uani d 1

loop_
_atom_site_aniso_label
_atom_site_aniso_U_11
_atom_site_aniso_U_22
_atom_site_aniso_U_33
_atom_site_aniso_U_12
_atom_site_aniso_U_13
_atom_site_aniso_U_23
La1 0.0152(4) 0.0163(5) 0.0161(4) 0.0082(3) 0.000 0.000
Ti1 0.0163(15) 0.0163(15) 0.018(2) 0.0082(7) 0.000 0.000
Bi1 0.0144(3) 0.0153(3) 0.0163(3) 0.00764(17) 0.000 0.000
Bi2 0.0152(3) 0.0152(3) 0.0158(4) 0.00758(13) 0.000 0.000

loop_
_atom_type_symbol
_atom_type_description
_atom_type_scat_dispersion_real
_atom_type_scat_dispersion_imag
_atom_type_scat_source
Ti Ti 0.2776 0.4457 'International Tables Vol C Tables 4.2.6.8 and 6.1.1.4'
La La -0.2871 2.4523 'International Tables Vol C Tables 4.2.6.8 and 6.1.1.4'
Bi Bi -4.1077 10.2566 'International Tables Vol C Tables 4.2.6.8 and 6.1.1.4'

loop_
_geom_angle_atom_site_label_1
_geom_angle_atom_site_label_2
_geom_angle_atom_site_label_3
_geom_angle_site_symmetry_1
_geom_angle_site_symmetry_3
_geom_angle
Bi1 La1 Bi1 3_655 4_655 81.45(3)
Bi1 La1 Bi2 3_655 1_545 141.80(2)
Bi1 La1 Bi2 4_655 1_545 73.779(12)
Bi1 La1 Bi2 3_655 14_546 141.80(2)
Bi1 La1 Bi2 4_655 14_546 73.779(12)
Bi2 La1 Bi2 1_545 14_546 56.193(8)
Bi1 La1 Bi2 3_655 2_665 73.780(10)
Bi1 La1 Bi2 4_655 2_665 141.81(2)
Bi2 La1 Bi2 1_545 2_665 140.95(3)
Bi2 La1 Bi2 14_546 2_665 109.451(15)
Bi1 La1 Bi2 3_655 13_665 73.780(10)
Bi1 La1 Bi2 4_655 13_665 141.81(2)
Bi2 La1 Bi2 1_545 13_665 109.451(15)
Bi2 La1 Bi2 14_546 13_665 140.95(3)
Bi2 La1 Bi2 2_665 13_665 56.193(8)
Bi1 La1 Bi1 3_655 13_656 74.192(17)
Bi1 La1 Bi1 4_655 13_656 74.192(17)
Bi2 La1 Bi1 1_545 13_656 124.029(4)
Bi2 La1 Bi1 14_546 13_656 71.376(8)
Bi2 La1 Bi1 2_665 13_656 71.377(6)
Bi2 La1 Bi1 13_665 13_656 124.029(3)
Bi1 La1 Bi1 3_655 13_655 74.192(18)
Bi1 La1 Bi1 4_655 13_655 74.192(17)
Bi2 La1 Bi1 1_545 13_655 71.376(7)
Bi2 La1 Bi1 14_546 13_655 124.029(3)
Bi2 La1 Bi1 2_665 13_655 124.029(3)
Bi2 La1 Bi1 13_665 13_655 71.377(6)
Bi1 La1 Bi1 13_656 13_655 137.87(4)
Bi1 La1 Bi1 3_655 . 139.276(17)
Bi1 La1 Bi1 4_655 . 139.276(16)
Bi2 La1 Bi1 1_545 . 70.476(15)
Bi2 La1 Bi1 14_546 . 70.476(15)
Bi2 La1 Bi1 2_665 . 70.475(14)
Bi2 La1 Bi1 13_665 . 70.475(14)
Bi1 La1 Bi1 13_656 . 111.066(18)
Bi1 La1 Bi1 13_655 . 111.066(18)
Bi1 La1 La1 3_655 13_655 116.015(12)
Bi1 La1 La1 4_655 13_655 116.015(11)
Bi2 La1 La1 1_545 13_655 54.726(8)
Bi2 La1 La1 14_546 13_655 100.99(2)
Bi2 La1 La1 2_665 13_655 100.99(2)
Bi2 La1 La1 13_665 13_655 54.725(7)
Bi1 La1 La1 13_656 13_655 165.70(4)
Bi1 La1 La1 13_655 13_655 56.427(14)
Bi1 La1 La1 . 13_655 54.64(2)
Bi1 La1 La1 3_655 13_656 116.015(12)
Bi1 La1 La1 4_655 13_656 116.015(11)
Bi2 La1 La1 1_545 13_656 100.99(2)
Bi2 La1 La1 14_546 13_656 54.726(8)
Bi2 La1 La1 2_665 13_656 54.725(8)
Bi2 La1 La1 13_665 13_656 100.99(2)
Bi1 La1 La1 13_656 13_656 56.427(14)
Bi1 La1 La1 13_655 13_656 165.70(4)
Bi1 La1 La1 . 13_656 54.64(2)
La1 La1 La1 13_655 13_656 109.28(4)
Bi1 Ti1 Bi1 15 3 180.000(13)
Bi1 Ti1 Bi1 15 13 92.745(10)
Bi1 Ti1 Bi1 3 13 87.255(10)
Bi1 Ti1 Bi1 15 16 92.745(11)
Bi1 Ti1 Bi1 3 16 87.255(11)
Bi1 Ti1 Bi1 13 16 92.745(12)
Bi1 Ti1 Bi1 15 4 87.255(11)
Bi1 Ti1 Bi1 3 4 92.745(11)
Bi1 Ti1 Bi1 13 4 87.255(12)
Bi1 Ti1 Bi1 16 4 180.00(2)
Bi1 Ti1 Bi1 15 . 87.255(10)
Bi1 Ti1 Bi1 3 . 92.745(10)
Bi1 Ti1 Bi1 13 . 180.0
Bi1 Ti1 Bi1 16 . 87.255(13)
Bi1 Ti1 Bi1 4 . 92.745(13)
Bi1 Ti1 Ti1 15 2 123.299(7)
Bi1 Ti1 Ti1 3 2 56.701(7)
Bi1 Ti1 Ti1 13 2 123.299(8)
Bi1 Ti1 Ti1 16 2 123.299(8)
Bi1 Ti1 Ti1 4 2 56.701(8)
Bi1 Ti1 Ti1 . 2 56.701(8)
Bi1 Ti1 Ti1 15 2_554 56.701(7)
Bi1 Ti1 Ti1 3 2_554 123.299(7)
Bi1 Ti1 Ti1 13 2_554 56.701(8)
Bi1 Ti1 Ti1 16 2_554 56.701(8)
Bi1 Ti1 Ti1 4 2_554 123.299(8)
Bi1 Ti1 Ti1 . 2_554 123.299(8)
Ti1 Ti1 Ti1 2 2_554 180.0
Ti1 Bi1 Ti1 . 2 66.597(16)
Ti1 Bi1 La1 . 3_545 81.053(15)
Ti1 Bi1 La1 2 3_545 81.053(15)
Ti1 Bi1 La1 . 4_665 81.053(14)
Ti1 Bi1 La1 2 4_665 81.053(14)
La1 Bi1 La1 3_545 4_665 158.55(3)
Ti1 Bi1 La1 . 13_656 144.36(2)
Ti1 Bi1 La1 2 13_656 77.767(17)
La1 Bi1 La1 3_545 13_656 93.835(4)
La1 Bi1 La1 4_665 13_656 93.835(3)
Ti1 Bi1 La1 . 13_655 77.767(17)
Ti1 Bi1 La1 2 13_655 144.36(2)
La1 Bi1 La1 3_545 13_655 93.835(3)
La1 Bi1 La1 4_665 13_655 93.835(3)
La1 Bi1 La1 13_656 13_655 137.87(4)
Ti1 Bi1 La1 . . 146.701(8)
Ti1 Bi1 La1 2 . 146.701(8)
La1 Bi1 La1 3_545 . 100.724(17)
La1 Bi1 La1 4_665 . 100.724(16)
La1 Bi1 La1 13_656 . 68.934(18)
La1 Bi1 La1 13_655 . 68.935(18)
Bi2 Bi2 Bi2 14_556 14 180.0
Bi2 Bi2 La1 14_556 15_565 118.097(4)
Bi2 Bi2 La1 14 15_565 61.904(4)
Bi2 Bi2 La1 14_556 1_565 61.904(4)
Bi2 Bi2 La1 14 1_565 118.097(4)
La1 Bi2 La1 15_565 1_565 166.36(3)
Bi2 Bi2 La1 14_556 3 61.904(5)
Bi2 Bi2 La1 14 3 118.097(5)
La1 Bi2 La1 15_565 3 70.550(16)
La1 Bi2 La1 1_565 3 99.631(8)
Bi2 Bi2 La1 14_556 13_665 118.097(3)
Bi2 Bi2 La1 14 13_665 61.904(4)
La1 Bi2 La1 15_565 13_665 99.631(5)
La1 Bi2 La1 1_565 13_665 70.550(15)
La1 Bi2 La1 3 13_665 91.52(3)
Bi2 Bi2 La1 14_556 4_665 61.903(4)
Bi2 Bi2 La1 14 4_665 118.096(3)
La1 Bi2 La1 15_565 4_665 91.52(3)
La1 Bi2 La1 1_565 4_665 99.631(6)
La1 Bi2 La1 3 4_665 99.631(6)
La1 Bi2 La1 13_665 4_665 166.36(3)
Bi2 Bi2 La1 14_556 16 118.096(4)
Bi2 Bi2 La1 14 16 61.903(5)
La1 Bi2 La1 15_565 16 99.631(9)
La1 Bi2 La1 1_565 16 91.52(3)
La1 Bi2 La1 3 16 166.36(3)
La1 Bi2 La1 13_665 16 99.631(5)
La1 Bi2 La1 4_665 16 70.550(15)

loop_
_geom_bond_atom_site_label_1
_geom_bond_atom_site_label_2
_geom_bond_site_symmetry_2
_geom_bond_distance
La1 Bi1 3_655 3.2602(8)
La1 Bi1 4_655 3.2602(7)
La1 Bi2 1_545 3.4253(3)
La1 Bi2 14_546 3.4253(3)
La1 Bi2 2_665 3.4254(3)
La1 Bi2 13_665 3.4254(3)
La1 Bi1 13_656 3.4575(6)
La1 Bi1 13_655 3.4575(6)
La1 Bi1 . 3.5323(11)
La1 La1 13_655 3.9563(11)
La1 La1 13_656 3.9563(11)
Ti1 Bi1 15 2.9384(5)
Ti1 Bi1 3 2.9384(5)
Ti1 Bi1 13 2.9384(6)
Ti1 Bi1 16 2.9384(5)
Ti1 Bi1 4 2.9384(5)
Ti1 Bi1 . 2.9384(6)
Ti1 Ti1 2 3.2264(4)
Ti1 Ti1 2_554 3.2264(4)
Bi1 Ti1 2 2.9384(6)
Bi1 La1 3_545 3.2601(7)
Bi1 La1 4_665 3.2601(7)
Bi1 La1 13_656 3.4575(6)
Bi1 La1 13_655 3.4575(6)
Bi2 Bi2 14_556 3.2264(4)
Bi2 Bi2 14 3.2264(4)
Bi2 La1 15_565 3.4253(4)
Bi2 La1 1_565 3.4253(3)
Bi2 La1 3 3.4253(5)
Bi2 La1 13_665 3.4253(3)
Bi2 La1 4_665 3.4253(3)
Bi2 La1 16 3.4253(4)

_cod_database_fobs_code 2021109
